data_7235758
loop_
_publ_author_name
'Hu, Xiao-Li'
'Liu, Fu-Hong'
'Wang, Hai-Ning'
'Qin, Chao'
'Sun, Chun-Yi'
'Su, Zhong-Min'
'Liu, Fu-Chen'

_publ_section_title
;
 Controllable synthesis of isoreticular pillared-layer MOFs: gas
 adsorption, iodine sorption and sensing small molecules
;
_journal_issue 36
_journal_name_full 'J. Mater. Chem. A'
_journal_page_first 14827
_journal_paper_doi 10.1039/C4TA01749H
_journal_volume 2
_journal_year 2014
_chemical_formula_sum 'C12 H8 N7 O4 Zn2'
_chemical_formula_weight 444.99
_space_group_IT_number 130
_space_group_name_Hall '-P 4a 2ac'
_space_group_name_H-M_alt 'P 4/n c c :2'
_symmetry_cell_setting tetragonal
_atom_sites_solution_hydrogens geom
_atom_sites_solution_primary direct
_atom_sites_solution_secondary difmap
_audit_creation_method SHELXL-97
_cell_angle_alpha 90.00
_cell_angle_beta 90.00
_cell_angle_gamma 90.00
_cell_formula_units_Z 8
_cell_length_a 13.530(5)
_cell_length_b 13.530(5)
_cell_length_c 27.172(5)
_cell_measurement_reflns_used 23555
_cell_measurement_temperature 293(2)
_cell_measurement_theta_max 25.00
_cell_measurement_theta_min 2.12
_cell_volume 4974(3)
_computing_cell_refinement 'Bruker SAINT'
_computing_data_collection 'Bruker APEX2'
_computing_data_reduction 'Bruker SAINT'
_computing_structure_refinement 'SHELXL-97 (Sheldrick, 2008)'
_computing_structure_solution 'SHELXS-97 (Sheldrick, 2008)'
_diffrn_ambient_temperature 293(2)
_diffrn_measured_fraction_theta_full 1.000
_diffrn_measured_fraction_theta_max 1.000
_diffrn_measurement_device_type 'Bruker SMART Apex II CCD Detector'
_diffrn_measurement_method \w
_diffrn_radiation_monochromator graphite
_diffrn_radiation_source 'rotating anode'
_diffrn_radiation_type MoK\a
_diffrn_radiation_wavelength 0.71073
_diffrn_reflns_av_R_equivalents 0.0393
_diffrn_reflns_av_sigmaI/netI 0.0176
_diffrn_reflns_limit_h_max 16
_diffrn_reflns_limit_h_min -14
_diffrn_reflns_limit_k_max 13
_diffrn_reflns_limit_k_min -16
_diffrn_reflns_limit_l_max 32
_diffrn_reflns_limit_l_min -32
_diffrn_reflns_number 23555
_diffrn_reflns_theta_full 25.00
_diffrn_reflns_theta_max 25.00
_diffrn_reflns_theta_min 2.12
_exptl_absorpt_coefficient_mu 1.951
_exptl_absorpt_correction_T_max 0.6412
_exptl_absorpt_correction_T_min 0.6111
_exptl_absorpt_correction_type multi-scan
_exptl_absorpt_process_details 'SADABS, Sheldrick (2008)'
_exptl_crystal_colour colorless
_exptl_crystal_density_diffrn 1.188
_exptl_crystal_density_method 'not measured'
_exptl_crystal_description block
_exptl_crystal_F_000 1768
_exptl_crystal_size_max 0.28
_exptl_crystal_size_mid 0.26
_exptl_crystal_size_min 0.25
_platon_squeeze_details
;
;
_refine_diff_density_max 0.679
_refine_diff_density_min -0.479
_refine_diff_density_rms 0.081
_refine_ls_extinction_method none
_refine_ls_goodness_of_fit_ref 1.087
_refine_ls_hydrogen_treatment constr
_refine_ls_matrix_type full
_refine_ls_number_parameters 117
_refine_ls_number_reflns 2200
_refine_ls_number_restraints 2
_refine_ls_restrained_S_all 1.086
_refine_ls_R_factor_all 0.0506
_refine_ls_R_factor_gt 0.0414
_refine_ls_shift/su_max 0.001
_refine_ls_shift/su_mean 0.000
_refine_ls_structure_factor_coef Fsqd
_refine_ls_weighting_details 'calc w=1/[\s^2^(Fo^2^)+(0.0913P)^2^+13.1615P] where P=(Fo^2^+2Fc^2^)/3'
_refine_ls_weighting_scheme calc
_refine_ls_wR_factor_gt 0.1524
_refine_ls_wR_factor_ref 0.1583
_reflns_number_gt 1850
_reflns_number_total 2200
_reflns_threshold_expression >2sigma(I)
_cod_data_source_file c4ta01749h2.cif
_cod_data_source_block 2
_cod_original_sg_symbol_H-M 'P 4/n c c'
_cod_database_code 7235758

loop_
_symmetry_equiv_pos_as_xyz
'x, y, z'
'-x+1/2, -y+1/2, z'
'x+1/2, -y, -z+1/2'
'-x, y+1/2, -z+1/2'
'-y, -x, -z+1/2'
'y+1/2, x+1/2, -z+1/2'
'y, -x+1/2, z'
'-y+1/2, x, z'
'-x, -y, -z'
'x-1/2, y-1/2, -z'
'-x-1/2, y, z-1/2'
'x, -y-1/2, z-1/2'
'y, x, z-1/2'
'-y-1/2, -x-1/2, z-1/2'
'-y, x-1/2, -z'
'y-1/2, -x, -z'

loop_
_atom_site_label
_atom_site_type_symbol
_atom_site_fract_x
_atom_site_fract_y
_atom_site_fract_z
_atom_site_U_iso_or_equiv
_atom_site_adp_type
_atom_site_occupancy
_atom_site_symmetry_multiplicity
_atom_site_calc_flag
_atom_site_refinement_flags
_atom_site_disorder_assembly
_atom_site_disorder_group
Zn1 Zn -0.09152(4) 1.02126(4) 0.552549(19) 0.0250(2) Uani 1 1 d . . .
C1 C -0.0883(4) 1.0152(5) 0.64663(19) 0.0431(14) Uani 1 1 d . . .
C2 C -0.0704(5) 1.0332(5) 0.7010(2) 0.0480(15) Uani 1 1 d . . .
C3 C -0.0003(6) 1.1020(6) 0.7143(2) 0.064(2) Uani 1 1 d . A .
H3 H 0.0348 1.1352 0.6900 0.077 Uiso 1 1 calc R . .
C4 C 0.0192(5) 1.1232(6) 0.7642(2) 0.0642(19) Uani 1 1 d D . .
C5 C -0.0398(4) 0.8062(4) 0.55470(17) 0.0322(11) Uani 1 1 d . . .
H5 H -0.0811 0.7958 0.5815 0.039 Uiso 1 1 calc R . .
C6 C 0.0609(3) 0.7824(3) 0.49767(17) 0.0307(10) Uani 1 1 d . . .
H6 H 0.1051 0.7521 0.4762 0.037 Uiso 1 1 calc R . .
N2 N -0.0274(3) 0.8923(3) 0.53363(15) 0.0295(9) Uani 1 1 d . . .
N3 N 0.0385(3) 0.8773(3) 0.49597(14) 0.0264(8) Uani 1 1 d . . .
N4 N 0.0137(3) 0.7347(3) 0.53330(15) 0.0304(9) Uani 1 1 d . . .
O1 O -0.0496(4) 1.0742(3) 0.61679(15) 0.0557(11) Uani 1 1 d . . .
O2 O -0.1405(3) 0.9455(4) 0.63294(13) 0.0570(11) Uani 1 1 d . . .
N1A N 0.1141(13) 1.146(4) 0.7697(14) 0.070(12) Uiso 0.15 1 d PD A 1
H1A1 H 0.1313 1.2063 0.7752 0.085 Uiso 0.15 1 calc PR A 1
H1A2 H 0.1585 1.1007 0.7676 0.085 Uiso 0.15 1 calc PR A 1
N1B N 0.0879(13) 1.1908(13) 0.7723(7) 0.073(5) Uiso 0.35 1 d PD A 2
H1B1 H 0.1492 1.1740 0.7732 0.088 Uiso 0.35 1 calc PR A 2
H1B2 H 0.0713 1.2515 0.7766 0.088 Uiso 0.35 1 calc PR A 2

loop_
_atom_site_aniso_label
_atom_site_aniso_U_11
_atom_site_aniso_U_22
_atom_site_aniso_U_33
_atom_site_aniso_U_23
_atom_site_aniso_U_13
_atom_site_aniso_U_12
Zn1 0.0249(3) 0.0274(4) 0.0228(3) 0.0010(2) 0.00070(19) 0.0011(2)
C1 0.053(3) 0.059(4) 0.018(3) -0.008(2) -0.004(2) 0.009(3)
C2 0.060(4) 0.064(4) 0.021(3) -0.008(2) -0.005(2) 0.000(3)
C3 0.082(5) 0.085(5) 0.026(3) 0.002(3) -0.005(3) -0.023(4)
C4 0.079(5) 0.077(5) 0.037(3) -0.004(3) -0.012(3) -0.021(4)
C5 0.030(3) 0.032(3) 0.035(3) 0.006(2) 0.010(2) 0.002(2)
C6 0.034(3) 0.028(2) 0.030(2) 0.004(2) 0.008(2) 0.0015(19)
N2 0.028(2) 0.029(2) 0.032(2) -0.0007(17) 0.0061(17) 0.0027(16)
N3 0.0283(19) 0.028(2) 0.0233(19) 0.0016(16) 0.0048(15) 0.0014(16)
N4 0.034(2) 0.024(2) 0.033(2) -0.0034(17) 0.0038(17) -0.0012(16)
O1 0.071(3) 0.069(3) 0.027(2) -0.007(2) 0.000(2) -0.003(2)
O2 0.065(3) 0.077(3) 0.0288(19) -0.013(2) -0.0074(19) 0.000(2)

loop_
_atom_type_symbol
_atom_type_description
_atom_type_scat_dispersion_real
_atom_type_scat_dispersion_imag
_atom_type_scat_source
C C 0.0033 0.0016 'International Tables Vol C Tables 4.2.6.8 and 6.1.1.4'
H H 0.0000 0.0000 'International Tables Vol C Tables 4.2.6.8 and 6.1.1.4'
N N 0.0061 0.0033 'International Tables Vol C Tables 4.2.6.8 and 6.1.1.4'
O O 0.0106 0.0060 'International Tables Vol C Tables 4.2.6.8 and 6.1.1.4'
Zn Zn 0.2839 1.4301 'International Tables Vol C Tables 4.2.6.8 and 6.1.1.4'

loop_
_geom_angle_atom_site_label_1
_geom_angle_atom_site_label_2
_geom_angle_atom_site_label_3
_geom_angle
_geom_angle_site_symmetry_1
_geom_angle_site_symmetry_3
O1 Zn1 N4 121.79(18) . 8_565
O1 Zn1 N2 114.61(18) . .
N4 Zn1 N2 107.74(17) 8_565 .
O1 Zn1 N3 103.15(18) . 9_576
N4 Zn1 N3 101.87(16) 8_565 9_576
N2 Zn1 N3 105.49(16) . 9_576
O1 Zn1 C1 28.5(2) . .
N4 Zn1 C1 105.95(18) 8_565 .
N2 Zn1 C1 102.68(18) . .
N3 Zn1 C1 131.57(18) 9_576 .
O2 C1 O1 122.1(5) . .
O2 C1 C2 120.5(5) . .
O1 C1 C2 117.4(6) . .
O2 C1 Zn1 73.4(3) . .
O1 C1 Zn1 48.7(3) . .
C2 C1 Zn1 166.1(5) . .
C3 C2 C4 121.6(5) . 5_666
C3 C2 C1 118.3(6) . .
C4 C2 C1 120.1(6) 5_666 .
C2 C3 C4 121.2(6) . .
C2 C3 H3 119.4 . .
C4 C3 H3 119.4 . .
N1B C4 N1A 31(2) . .
N1B C4 C2 127.3(10) . 5_666
N1A C4 C2 122.8(19) . 5_666
N1B C4 C3 115.5(10) . .
N1A C4 C3 109.5(19) . .
C2 C4 C3 117.2(6) 5_666 .
N2 C5 N4 112.5(4) . .
N2 C5 H5 123.8 . .
N4 C5 H5 123.8 . .
N3 C6 N4 112.8(4) . .
N3 C6 H6 123.6 . .
N4 C6 H6 123.6 . .
C5 N2 N3 106.2(4) . .
C5 N2 Zn1 127.1(3) . .
N3 N2 Zn1 126.7(3) . .
C6 N3 N2 105.4(4) . .
C6 N3 Zn1 126.7(3) . 9_576
N2 N3 Zn1 127.8(3) . 9_576
C6 N4 C5 103.1(4) . .
C6 N4 Zn1 129.3(3) . 7_455
C5 N4 Zn1 127.6(3) . 7_455
C1 O1 Zn1 102.8(4) . .
C4 N1A H1A1 120.0 . .
C4 N1A H1A2 120.0 . .
H1A1 N1A H1A2 120.0 . .
C4 N1B H1B1 120.0 . .
C4 N1B H1B2 120.0 . .
H1B1 N1B H1B2 120.0 . .

loop_
_geom_bond_atom_site_label_1
_geom_bond_atom_site_label_2
_geom_bond_distance
_geom_bond_site_symmetry_2
Zn1 O1 1.970(4) .
Zn1 N4 2.010(4) 8_565
Zn1 N2 2.016(4) .
Zn1 N3 2.034(4) 9_576
Zn1 C1 2.558(5) .
C1 O2 1.235(7) .
C1 O1 1.253(7) .
C1 C2 1.517(7) .
C2 C3 1.377(10) .
C2 C4 1.380(9) 5_666
C3 C4 1.411(9) .
C3 H3 0.9300 .
C4 N1B 1.323(9) .
C4 N1A 1.330(10) .
C4 C2 1.380(9) 5_666
C5 N2 1.308(6) .
C5 N4 1.340(6) .
C5 H5 0.9300 .
C6 N3 1.320(6) .
C6 N4 1.327(6) .
C6 H6 0.9300 .
N2 N3 1.372(5) .
N3 Zn1 2.034(4) 9_576
N4 Zn1 2.010(4) 7_455
N1A H1A1 0.8600 .
N1A H1A2 0.8600 .
N1B H1B1 0.8600 .
N1B H1B2 0.8600 .

loop_
_platon_squeeze_void_nr
_platon_squeeze_void_average_x
_platon_squeeze_void_average_y
_platon_squeeze_void_average_z
_platon_squeeze_void_volume
_platon_squeeze_void_count_electrons
_platon_squeeze_void_content
1 0.001 0.182 0.250 1117 52 ' '
2 0.000 0.307 0.750 1117 52 ' '
